data_7115515
loop_
_publ_author_name
'Wen Zhou'
'Brian O. Patrick'
'Kevin M. Smith'

_publ_section_title
;
 Influence of redox non-innocent phenylenediamido ligands on chromium
 imido hydrogen-atom abstraction reactivity
;
_journal_name_full Chem.Commun.
_journal_page_first 9958
_journal_paper_doi 10.1039/C4cc04545A
_journal_volume 50
_journal_year 2014
_chemical_formula_sum 'C32 H51 Cr N3 O2 S Si2'
_chemical_formula_weight 650.00
_chemical_name_systematic
;
 ?
;
_space_group_IT_number 14
_symmetry_cell_setting monoclinic
_symmetry_space_group_name_Hall '-P 2yn'
_symmetry_space_group_name_H-M 'P 1 21/n 1'
_atom_sites_solution_hydrogens geom
_atom_sites_solution_primary direct
_atom_sites_solution_secondary difmap
_audit_creation_method SHELXL-97
_cell_angle_alpha 90.00
_cell_angle_beta 110.836(3)
_cell_angle_gamma 90.00
_cell_formula_units_Z 4
_cell_length_a 15.9850(18)
_cell_length_b 11.6860(13)
_cell_length_c 19.444(2)
_cell_measurement_reflns_used 9980
_cell_measurement_temperature 173(2)
_cell_measurement_theta_max 30.030
_cell_measurement_theta_min 2.241
_cell_volume 3394.6(6)
_computing_structure_refinement 'SHELXL-97 (Sheldrick, 2008)'
_diffrn_ambient_temperature 173(2)
_diffrn_measured_fraction_theta_full 0.997
_diffrn_measured_fraction_theta_max 0.997
_diffrn_measurement_device_type 'Bruker X8 APEX II'
_diffrn_measurement_method 'area detector'
_diffrn_radiation_monochromator graphite
_diffrn_radiation_source 'fine-focus sealed tube'
_diffrn_radiation_type MoK\a
_diffrn_radiation_wavelength 0.71073
_diffrn_reflns_av_R_equivalents 0.0576
_diffrn_reflns_av_sigmaI/netI 0.0597
_diffrn_reflns_limit_h_max 22
_diffrn_reflns_limit_h_min -18
_diffrn_reflns_limit_k_max 15
_diffrn_reflns_limit_k_min -16
_diffrn_reflns_limit_l_max 27
_diffrn_reflns_limit_l_min -21
_diffrn_reflns_number 39849
_diffrn_reflns_theta_full 30.07
_diffrn_reflns_theta_max 30.07
_diffrn_reflns_theta_min 1.42
_exptl_absorpt_coefficient_mu 0.501
_exptl_absorpt_correction_T_max 0.970
_exptl_absorpt_correction_T_min 0.917
_exptl_absorpt_correction_type multi-scan
_exptl_crystal_colour black
_exptl_crystal_density_diffrn 1.272
_exptl_crystal_density_method 'not measured'
_exptl_crystal_description prism
_exptl_crystal_F_000 1392
_exptl_crystal_size_max 0.175
_exptl_crystal_size_mid 0.095
_exptl_crystal_size_min 0.060
_refine_diff_density_max 0.444
_refine_diff_density_min -0.400
_refine_diff_density_rms 0.075
_refine_ls_extinction_method none
_refine_ls_goodness_of_fit_ref 1.004
_refine_ls_hydrogen_treatment constr
_refine_ls_matrix_type full
_refine_ls_number_parameters 371
_refine_ls_number_reflns 9932
_refine_ls_number_restraints 0
_refine_ls_restrained_S_all 1.004
_refine_ls_R_factor_all 0.0743
_refine_ls_R_factor_gt 0.0409
_refine_ls_shift/su_max 0.001
_refine_ls_shift/su_mean 0.000
_refine_ls_structure_factor_coef Fsqd
_refine_ls_weighting_details 'calc w=1/[\s^2^(Fo^2^)+(0.0367P)^2^+2.0321P] where P=(Fo^2^+2Fc^2^)/3'
_refine_ls_weighting_scheme calc
_refine_ls_wR_factor_gt 0.0855
_refine_ls_wR_factor_ref 0.0969
_reflns_number_gt 7024
_reflns_number_total 9932
_reflns_threshold_expression >2\s(I)
_cod_data_source_file c4cc04545a2.cif
_cod_data_source_block 12_Si_NHTrisyl_ks211
_cod_original_cell_volume 3394.6(7)
_cod_original_sg_symbol_H-M 'P 21/n'
_cod_database_code 7115515

loop_
_symmetry_equiv_pos_as_xyz
'x, y, z'
'-x+1/2, y+1/2, -z+1/2'
'-x, -y, -z'
'x-1/2, -y-1/2, z-1/2'

loop_
_atom_site_label
_atom_site_type_symbol
_atom_site_fract_x
_atom_site_fract_y
_atom_site_fract_z
_atom_site_U_iso_or_equiv
_atom_site_adp_type
_atom_site_occupancy
_atom_site_symmetry_multiplicity
_atom_site_calc_flag
_atom_site_refinement_flags
C1 C 0.55514(11) 0.37160(16) 0.23446(10) 0.0118(3) Uani 1 1 d .
C2 C 0.57032(11) 0.34876(16) 0.16710(10) 0.0129(4) Uani 1 1 d .
C3 C 0.54563(12) 0.43468(18) 0.11118(11) 0.0183(4) Uani 1 1 d .
H3 H 0.5517 0.4199 0.0651 0.022 Uiso 1 1 calc R
C4 C 0.51331(13) 0.53795(18) 0.12340(11) 0.0211(4) Uani 1 1 d .
H4 H 0.4973 0.5941 0.0856 0.025 Uiso 1 1 calc R
C5 C 0.50334(12) 0.56262(17) 0.19078(12) 0.0205(4) Uani 1 1 d .
H5 H 0.4827 0.6359 0.1987 0.025 Uiso 1 1 calc R
C6 C 0.52332(12) 0.48121(17) 0.24526(11) 0.0160(4) Uani 1 1 d .
H6 H 0.5158 0.4983 0.2905 0.019 Uiso 1 1 calc R
C7 C 0.54869(15) 0.13371(18) 0.39650(11) 0.0233(4) Uani 1 1 d .
H7A H 0.6113 0.1091 0.4120 0.035 Uiso 1 1 calc R
H7B H 0.5113 0.0820 0.3582 0.035 Uiso 1 1 calc R
H7C H 0.5290 0.1320 0.4388 0.035 Uiso 1 1 calc R
C8 C 0.61024(15) 0.38091(19) 0.43181(11) 0.0247(5) Uani 1 1 d .
H8A H 0.6687 0.3453 0.4569 0.037 Uiso 1 1 calc R
H8B H 0.5814 0.3968 0.4676 0.037 Uiso 1 1 calc R
H8C H 0.6183 0.4527 0.4088 0.037 Uiso 1 1 calc R
C9 C 0.41801(13) 0.32177(19) 0.33131(12) 0.0223(4) Uani 1 1 d .
H9A H 0.4095 0.3997 0.3114 0.033 Uiso 1 1 calc R
H9B H 0.3995 0.3184 0.3742 0.033 Uiso 1 1 calc R
H9C H 0.3817 0.2684 0.2936 0.033 Uiso 1 1 calc R
C10 C 0.66115(15) 0.04337(19) 0.09404(12) 0.0264(5) Uani 1 1 d .
H10A H 0.7227 0.0461 0.1293 0.040 Uiso 1 1 calc R
H10B H 0.6610 0.0132 0.0470 0.040 Uiso 1 1 calc R
H10C H 0.6251 -0.0065 0.1131 0.040 Uiso 1 1 calc R
C11 C 0.49602(15) 0.1826(2) 0.01300(11) 0.0293(5) Uani 1 1 d .
H11A H 0.4599 0.1349 0.0333 0.044 Uiso 1 1 calc R
H11B H 0.4962 0.1489 -0.0331 0.044 Uiso 1 1 calc R
H11C H 0.4705 0.2597 0.0035 0.044 Uiso 1 1 calc R
C12 C 0.68791(15) 0.2795(2) 0.04742(12) 0.0258(5) Uani 1 1 d .
H12A H 0.7482 0.2802 0.0849 0.039 Uiso 1 1 calc R
H12B H 0.6648 0.3578 0.0385 0.039 Uiso 1 1 calc R
H12C H 0.6903 0.2472 0.0016 0.039 Uiso 1 1 calc R
C13 C 0.78396(12) 0.22654(18) 0.32011(11) 0.0215(4) Uani 1 1 d .
H13 H 0.7979 0.3057 0.3210 0.026 Uiso 1 1 calc R
C14 C 0.78857(12) 0.14633(19) 0.26753(12) 0.0214(4) Uani 1 1 d .
H14 H 0.8077 0.1613 0.2274 0.026 Uiso 1 1 calc R
C15 C 0.75986(12) 0.04028(18) 0.28500(11) 0.0203(4) Uani 1 1 d .
H15 H 0.7552 -0.0289 0.2582 0.024 Uiso 1 1 calc R
C16 C 0.73919(12) 0.05451(18) 0.34931(11) 0.0198(4) Uani 1 1 d .
H16 H 0.7182 -0.0034 0.3734 0.024 Uiso 1 1 calc R
C17 C 0.75506(13) 0.16869(19) 0.37120(11) 0.0220(4) Uani 1 1 d .
H17 H 0.7476 0.2017 0.4133 0.026 Uiso 1 1 calc R
C18 C 0.43554(11) -0.08623(16) 0.26079(10) 0.0119(3) Uani 1 1 d .
C19 C 0.43820(11) -0.13738(16) 0.32718(10) 0.0125(4) Uani 1 1 d .
C20 C 0.37209(12) -0.10649(17) 0.35552(10) 0.0147(4) Uani 1 1 d .
H20 H 0.3751 -0.1378 0.4014 0.018 Uiso 1 1 calc R
C21 C 0.30255(12) -0.03225(17) 0.31964(10) 0.0140(4) Uani 1 1 d .
C22 C 0.29658(12) 0.00518(17) 0.24996(10) 0.0150(4) Uani 1 1 d .
H22 H 0.2465 0.0503 0.2223 0.018 Uiso 1 1 calc R
C23 C 0.36031(12) -0.02028(16) 0.21902(10) 0.0126(3) Uani 1 1 d .
C24 C 0.50464(12) -0.23020(17) 0.36889(10) 0.0160(4) Uani 1 1 d .
H24 H 0.5397 -0.2540 0.3378 0.019 Uiso 1 1 calc R
C25 C 0.57024(14) -0.1858(2) 0.44176(11) 0.0245(5) Uani 1 1 d .
H25A H 0.6117 -0.2472 0.4668 0.037 Uiso 1 1 calc R
H25B H 0.5372 -0.1603 0.4728 0.037 Uiso 1 1 calc R
H25C H 0.6041 -0.1214 0.4325 0.037 Uiso 1 1 calc R
C26 C 0.45353(14) -0.33513(19) 0.38051(13) 0.0258(5) Uani 1 1 d .
H26A H 0.4121 -0.3620 0.3328 0.039 Uiso 1 1 calc R
H26B H 0.4197 -0.3142 0.4120 0.039 Uiso 1 1 calc R
H26C H 0.4961 -0.3961 0.4042 0.039 Uiso 1 1 calc R
C27 C 0.34058(12) 0.01806(17) 0.13972(10) 0.0146(4) Uani 1 1 d .
H27 H 0.3913 -0.0075 0.1248 0.018 Uiso 1 1 calc R
C28 C 0.33287(14) 0.14852(18) 0.13125(11) 0.0214(4) Uani 1 1 d .
H28A H 0.3202 0.1691 0.0797 0.032 Uiso 1 1 calc R
H28B H 0.3893 0.1840 0.1621 0.032 Uiso 1 1 calc R
H28C H 0.2842 0.1758 0.1465 0.032 Uiso 1 1 calc R
C29 C 0.25510(12) -0.04075(19) 0.08901(10) 0.0194(4) Uani 1 1 d .
H29A H 0.2425 -0.0161 0.0381 0.029 Uiso 1 1 calc R
H29B H 0.2048 -0.0198 0.1041 0.029 Uiso 1 1 calc R
H29C H 0.2633 -0.1239 0.0924 0.029 Uiso 1 1 calc R
C30 C 0.23242(12) 0.00651(17) 0.35102(10) 0.0166(4) Uani 1 1 d .
H30 H 0.1725 -0.0155 0.3147 0.020 Uiso 1 1 calc R
C31 C 0.24091(14) -0.04814(19) 0.42424(12) 0.0236(4) Uani 1 1 d .
H31A H 0.1934 -0.0190 0.4404 0.035 Uiso 1 1 calc R
H31B H 0.2994 -0.0292 0.4611 0.035 Uiso 1 1 calc R
H31C H 0.2353 -0.1314 0.4184 0.035 Uiso 1 1 calc R
C32 C 0.23316(14) 0.13672(18) 0.35871(12) 0.0217(4) Uani 1 1 d .
H32A H 0.1875 0.1599 0.3787 0.033 Uiso 1 1 calc R
H32B H 0.2203 0.1720 0.3103 0.033 Uiso 1 1 calc R
H32C H 0.2922 0.1617 0.3920 0.033 Uiso 1 1 calc R
N1 N 0.57350(9) 0.28279(13) 0.28287(8) 0.0116(3) Uani 1 1 d .
N2 N 0.60662(10) 0.24458(14) 0.16384(8) 0.0128(3) Uani 1 1 d .
N3 N 0.54967(10) 0.04025(14) 0.21767(8) 0.0134(3) Uani 1 1 d .
H3A H 0.5046 0.0686 0.1808 0.016 Uiso 1 1 calc R
O1 O 0.60652(8) -0.13517(12) 0.28792(7) 0.0165(3) Uani 1 1 d .
O2 O 0.49988(9) -0.15198(12) 0.16117(7) 0.0168(3) Uani 1 1 d .
Si1 Si 0.53832(3) 0.28155(5) 0.35943(3) 0.01443(11) Uani 1 1 d .
Si2 Si 0.61278(4) 0.19044(5) 0.08016(3) 0.01829(12) Uani 1 1 d .
S1 S 0.52979(3) -0.08947(4) 0.22990(2) 0.01191(9) Uani 1 1 d .
Cr1 Cr 0.644215(18) 0.16270(3) 0.258512(15) 0.01092(7) Uani 1 1 d .

loop_
_atom_site_aniso_label
_atom_site_aniso_U_11
_atom_site_aniso_U_22
_atom_site_aniso_U_33
_atom_site_aniso_U_23
_atom_site_aniso_U_13
_atom_site_aniso_U_12
C1 0.0076(7) 0.0119(9) 0.0145(8) 0.0001(7) 0.0021(7) -0.0016(6)
C2 0.0107(7) 0.0147(9) 0.0126(8) 0.0012(7) 0.0031(6) -0.0036(7)
C3 0.0146(8) 0.0220(11) 0.0156(9) 0.0037(8) 0.0021(7) -0.0037(8)
C4 0.0163(9) 0.0185(11) 0.0245(10) 0.0113(8) 0.0024(8) -0.0013(8)
C5 0.0144(8) 0.0117(10) 0.0340(11) 0.0024(8) 0.0070(8) 0.0000(7)
C6 0.0131(8) 0.0145(10) 0.0219(9) -0.0001(8) 0.0079(7) -0.0011(7)
C7 0.0366(12) 0.0206(11) 0.0164(9) 0.0044(8) 0.0137(9) 0.0024(9)
C8 0.0290(11) 0.0248(12) 0.0196(10) -0.0066(9) 0.0079(9) -0.0022(9)
C9 0.0206(9) 0.0242(12) 0.0274(10) -0.0006(9) 0.0151(8) -0.0002(8)
C10 0.0372(12) 0.0224(12) 0.0284(11) -0.0086(9) 0.0223(10) -0.0081(9)
C11 0.0341(12) 0.0369(14) 0.0160(9) -0.0058(9) 0.0079(9) -0.0164(10)
C12 0.0355(12) 0.0242(12) 0.0269(11) -0.0052(9) 0.0226(10) -0.0105(9)
C13 0.0143(9) 0.0152(10) 0.0288(11) 0.0011(8) 0.0000(8) -0.0003(7)
C14 0.0109(8) 0.0263(12) 0.0277(10) 0.0030(9) 0.0077(8) 0.0010(8)
C15 0.0124(8) 0.0168(10) 0.0285(11) -0.0013(8) 0.0033(8) 0.0043(7)
C16 0.0139(8) 0.0192(11) 0.0218(10) 0.0056(8) 0.0007(8) 0.0017(7)
C17 0.0152(9) 0.0262(12) 0.0178(9) -0.0007(8) -0.0025(7) 0.0037(8)
C18 0.0111(7) 0.0123(9) 0.0141(8) -0.0020(7) 0.0067(7) -0.0017(7)
C19 0.0118(8) 0.0124(9) 0.0122(8) 0.0006(7) 0.0030(7) -0.0006(6)
C20 0.0155(8) 0.0161(10) 0.0138(8) 0.0003(7) 0.0069(7) -0.0016(7)
C21 0.0118(8) 0.0151(10) 0.0160(9) -0.0039(7) 0.0060(7) -0.0034(7)
C22 0.0121(8) 0.0154(10) 0.0164(9) -0.0013(7) 0.0035(7) 0.0017(7)
C23 0.0133(8) 0.0115(9) 0.0128(8) -0.0001(7) 0.0044(7) -0.0016(7)
C24 0.0172(8) 0.0170(10) 0.0164(9) 0.0039(7) 0.0090(7) 0.0044(7)
C25 0.0206(9) 0.0335(13) 0.0172(9) 0.0039(9) 0.0040(8) 0.0073(9)
C26 0.0270(10) 0.0198(11) 0.0361(12) 0.0100(9) 0.0182(9) 0.0055(9)
C27 0.0140(8) 0.0158(10) 0.0140(8) 0.0026(7) 0.0050(7) 0.0017(7)
C28 0.0259(10) 0.0169(11) 0.0228(10) 0.0040(8) 0.0103(8) 0.0019(8)
C29 0.0164(9) 0.0237(11) 0.0160(9) 0.0024(8) 0.0030(7) -0.0012(8)
C30 0.0136(8) 0.0197(10) 0.0187(9) -0.0048(8) 0.0083(7) -0.0012(7)
C31 0.0285(10) 0.0212(11) 0.0292(11) -0.0018(9) 0.0203(9) 0.0005(9)
C32 0.0220(9) 0.0224(11) 0.0252(10) -0.0034(8) 0.0139(8) 0.0024(8)
N1 0.0118(7) 0.0120(8) 0.0108(7) -0.0002(6) 0.0037(6) 0.0012(6)
N2 0.0137(7) 0.0129(8) 0.0129(7) -0.0006(6) 0.0061(6) -0.0029(6)
N3 0.0122(7) 0.0119(8) 0.0152(7) 0.0035(6) 0.0037(6) -0.0001(6)
O1 0.0134(6) 0.0162(7) 0.0220(7) 0.0044(6) 0.0086(5) 0.0032(5)
O2 0.0227(7) 0.0143(7) 0.0171(6) -0.0032(5) 0.0118(5) -0.0012(6)
Si1 0.0180(2) 0.0147(3) 0.0122(2) -0.0019(2) 0.0074(2) -0.0005(2)
Si2 0.0247(3) 0.0194(3) 0.0148(2) -0.0048(2) 0.0120(2) -0.0093(2)
S1 0.01254(19) 0.0113(2) 0.0141(2) 0.00039(17) 0.00740(16) 0.00067(16)
Cr1 0.00985(12) 0.01037(15) 0.01257(13) 0.00024(11) 0.00401(10) 0.00068(11)

loop_
_atom_type_symbol
_atom_type_description
_atom_type_scat_dispersion_real
_atom_type_scat_dispersion_imag
_atom_type_scat_source
C C 0.0033 0.0016 'International Tables Vol C Tables 4.2.6.8 and 6.1.1.4'
H H 0.0000 0.0000 'International Tables Vol C Tables 4.2.6.8 and 6.1.1.4'
N N 0.0061 0.0033 'International Tables Vol C Tables 4.2.6.8 and 6.1.1.4'
O O 0.0106 0.0060 'International Tables Vol C Tables 4.2.6.8 and 6.1.1.4'
Si Si 0.0817 0.0704 'International Tables Vol C Tables 4.2.6.8 and 6.1.1.4'
S S 0.1246 0.1234 'International Tables Vol C Tables 4.2.6.8 and 6.1.1.4'
Cr Cr 0.3209 0.6236 'International Tables Vol C Tables 4.2.6.8 and 6.1.1.4'

loop_
_geom_angle_atom_site_label_1
_geom_angle_atom_site_label_2
_geom_angle_atom_site_label_3
_geom_angle
N1 C1 C6 125.84(17)
N1 C1 C2 115.04(16)
C6 C1 C2 119.12(17)
N2 C2 C3 126.92(17)
N2 C2 C1 114.92(16)
C3 C2 C1 118.16(18)
C4 C3 C2 120.51(19)
C4 C3 H3 119.7
C2 C3 H3 119.7
C3 C4 C5 121.24(18)
C3 C4 H4 119.4
C5 C4 H4 119.4
C6 C5 C4 120.30(19)
C6 C5 H5 119.9
C4 C5 H5 119.9
C5 C6 C1 120.48(19)
C5 C6 H6 119.8
C1 C6 H6 119.8
Si1 C7 H7A 109.5
Si1 C7 H7B 109.5
H7A C7 H7B 109.5
Si1 C7 H7C 109.5
H7A C7 H7C 109.5
H7B C7 H7C 109.5
Si1 C8 H8A 109.5
Si1 C8 H8B 109.5
H8A C8 H8B 109.5
Si1 C8 H8C 109.5
H8A C8 H8C 109.5
H8B C8 H8C 109.5
Si1 C9 H9A 109.5
Si1 C9 H9B 109.5
H9A C9 H9B 109.5
Si1 C9 H9C 109.5
H9A C9 H9C 109.5
H9B C9 H9C 109.5
Si2 C10 H10A 109.5
Si2 C10 H10B 109.5
H10A C10 H10B 109.5
Si2 C10 H10C 109.5
H10A C10 H10C 109.5
H10B C10 H10C 109.5
Si2 C11 H11A 109.5
Si2 C11 H11B 109.5
H11A C11 H11B 109.5
Si2 C11 H11C 109.5
H11A C11 H11C 109.5
H11B C11 H11C 109.5
Si2 C12 H12A 109.5
Si2 C12 H12B 109.5
H12A C12 H12B 109.5
Si2 C12 H12C 109.5
H12A C12 H12C 109.5
H12B C12 H12C 109.5
C14 C13 C17 107.91(19)
C14 C13 Cr1 72.05(11)
C17 C13 Cr1 72.79(11)
C14 C13 H13 126.0
C17 C13 H13 126.0
Cr1 C13 H13 120.9
C15 C14 C13 107.81(19)
C15 C14 Cr1 71.39(11)
C13 C14 Cr1 71.59(11)
C15 C14 H14 126.1
C13 C14 H14 126.1
Cr1 C14 H14 122.6
C14 C15 C16 108.04(19)
C14 C15 Cr1 72.30(11)
C16 C15 Cr1 72.28(11)
C14 C15 H15 126.0
C16 C15 H15 126.0
Cr1 C15 H15 121.2
C17 C16 C15 107.93(19)
C17 C16 Cr1 72.68(11)
C15 C16 Cr1 71.22(11)
C17 C16 H16 126.0
C15 C16 H16 126.0
Cr1 C16 H16 121.8
C16 C17 C13 108.27(19)
C16 C17 Cr1 71.48(11)
C13 C17 Cr1 70.99(11)
C16 C17 H17 125.9
C13 C17 H17 125.9
Cr1 C17 H17 123.3
C19 C18 C23 119.93(16)
C19 C18 S1 122.52(13)
C23 C18 S1 117.28(13)
C20 C19 C18 118.00(16)
C20 C19 C24 116.85(16)
C18 C19 C24 125.04(16)
C21 C20 C19 123.01(17)
C21 C20 H20 118.5
C19 C20 H20 118.5
C20 C21 C22 116.79(17)
C20 C21 C30 123.84(17)
C22 C21 C30 119.35(16)
C23 C22 C21 123.17(17)
C23 C22 H22 118.4
C21 C22 H22 118.4
C22 C23 C18 118.22(17)
C22 C23 C27 117.08(16)
C18 C23 C27 124.55(16)
C25 C24 C19 111.69(16)
C25 C24 C26 111.20(17)
C19 C24 C26 109.79(15)
C25 C24 H24 108.0
C19 C24 H24 108.0
C26 C24 H24 108.0
C24 C25 H25A 109.5
C24 C25 H25B 109.5
H25A C25 H25B 109.5
C24 C25 H25C 109.5
H25A C25 H25C 109.5
H25B C25 H25C 109.5
C24 C26 H26A 109.5
C24 C26 H26B 109.5
H26A C26 H26B 109.5
C24 C26 H26C 109.5
H26A C26 H26C 109.5
H26B C26 H26C 109.5
C23 C27 C28 112.33(16)
C23 C27 C29 109.54(15)
C28 C27 C29 110.93(16)
C23 C27 H27 108.0
C28 C27 H27 108.0
C29 C27 H27 108.0
C27 C28 H28A 109.5
C27 C28 H28B 109.5
H28A C28 H28B 109.5
C27 C28 H28C 109.5
H28A C28 H28C 109.5
H28B C28 H28C 109.5
C27 C29 H29A 109.5
C27 C29 H29B 109.5
H29A C29 H29B 109.5
C27 C29 H29C 109.5
H29A C29 H29C 109.5
H29B C29 H29C 109.5
C31 C30 C21 114.61(16)
C31 C30 C32 109.34(16)
C21 C30 C32 110.73(16)
C31 C30 H30 107.3
C21 C30 H30 107.3
C32 C30 H30 107.3
C30 C31 H31A 109.5
C30 C31 H31B 109.5
H31A C31 H31B 109.5
C30 C31 H31C 109.5
H31A C31 H31C 109.5
H31B C31 H31C 109.5
C30 C32 H32A 109.5
C30 C32 H32B 109.5
H32A C32 H32B 109.5
C30 C32 H32C 109.5
H32A C32 H32C 109.5
H32B C32 H32C 109.5
C1 N1 Si1 122.24(13)
C1 N1 Cr1 112.29(12)
Si1 N1 Cr1 125.46(9)
C2 N2 Si2 121.59(12)
C2 N2 Cr1 112.63(12)
Si2 N2 Cr1 125.72(9)
S1 N3 Cr1 141.09(9)
S1 N3 H3A 109.5
Cr1 N3 H3A 109.5
N1 Si1 C7 108.86(9)
N1 Si1 C9 110.79(8)
C7 Si1 C9 106.80(10)
N1 Si1 C8 109.50(9)
C7 Si1 C8 109.84(10)
C9 Si1 C8 110.99(10)
N2 Si2 C11 106.93(9)
N2 Si2 C12 111.44(9)
C11 Si2 C12 113.28(10)
N2 Si2 C10 110.49(9)
C11 Si2 C10 108.47(11)
C12 Si2 C10 106.23(10)
O1 S1 O2 116.45(8)
O1 S1 N3 108.17(8)
O2 S1 N3 111.25(8)
O1 S1 C18 108.96(8)
O2 S1 C18 106.05(8)
N3 S1 C18 105.36(9)
N1 Cr1 N2 82.40(6)
N1 Cr1 N3 100.73(6)
N2 Cr1 N3 92.27(6)
N1 Cr1 C15 153.78(7)
N2 Cr1 C15 118.43(7)
N3 Cr1 C15 94.49(7)
N1 Cr1 C13 100.49(7)
N2 Cr1 C13 104.55(7)
N3 Cr1 C13 154.42(7)
C15 Cr1 C13 60.65(8)
N1 Cr1 C14 134.57(7)
N2 Cr1 C14 94.44(7)
N3 Cr1 C14 124.70(7)
C15 Cr1 C14 36.32(8)
C13 Cr1 C14 36.36(8)
N1 Cr1 C16 119.72(7)
N2 Cr1 C16 153.94(7)
N3 Cr1 C16 96.38(7)
C15 Cr1 C16 36.51(8)
C13 Cr1 C16 60.45(7)
C14 Cr1 C16 60.56(8)
N1 Cr1 C17 93.65(7)
N2 Cr1 C17 139.37(7)
N3 Cr1 C17 127.98(7)
C15 Cr1 C17 60.26(8)
C13 Cr1 C17 36.22(8)
C14 Cr1 C17 60.27(8)
C16 Cr1 C17 35.83(8)

loop_
_geom_bond_atom_site_label_1
_geom_bond_atom_site_label_2
_geom_bond_distance
C1 N1 1.361(2)
C1 C6 1.421(3)
C1 C2 1.439(3)
C2 N2 1.360(2)
C2 C3 1.429(3)
C3 C4 1.366(3)
C3 H3 0.9500
C4 C5 1.405(3)
C4 H4 0.9500
C5 C6 1.374(3)
C5 H5 0.9500
C6 H6 0.9500
C7 Si1 1.857(2)
C7 H7A 0.9800
C7 H7B 0.9800
C7 H7C 0.9800
C8 Si1 1.871(2)
C8 H8A 0.9800
C8 H8B 0.9800
C8 H8C 0.9800
C9 Si1 1.863(2)
C9 H9A 0.9800
C9 H9B 0.9800
C9 H9C 0.9800
C10 Si2 1.864(2)
C10 H10A 0.9800
C10 H10B 0.9800
C10 H10C 0.9800
C11 Si2 1.861(2)
C11 H11A 0.9800
C11 H11B 0.9800
C11 H11C 0.9800
C12 Si2 1.864(2)
C12 H12A 0.9800
C12 H12B 0.9800
C12 H12C 0.9800
C13 C14 1.408(3)
C13 C17 1.408(3)
C13 Cr1 2.2534(19)
C13 H13 0.9500
C14 C15 1.405(3)
C14 Cr1 2.2593(19)
C14 H14 0.9500
C15 C16 1.412(3)
C15 Cr1 2.2476(19)
C15 H15 0.9500
C16 C17 1.396(3)
C16 Cr1 2.2613(19)
C16 H16 0.9500
C17 Cr1 2.2767(19)
C17 H17 0.9500
C18 C19 1.409(2)
C18 C23 1.416(2)
C18 S1 1.8100(18)
C19 C20 1.402(3)
C19 C24 1.533(3)
C20 C21 1.387(3)
C20 H20 0.9500
C21 C22 1.394(3)
C21 C30 1.523(3)
C22 C23 1.387(3)
C22 H22 0.9500
C23 C27 1.527(3)
C24 C25 1.523(3)
C24 C26 1.534(3)
C24 H24 1.0000
C25 H25A 0.9800
C25 H25B 0.9800
C25 H25C 0.9800
C26 H26A 0.9800
C26 H26B 0.9800
C26 H26C 0.9800
C27 C28 1.534(3)
C27 C29 1.534(3)
C27 H27 1.0000
C28 H28A 0.9800
C28 H28B 0.9800
C28 H28C 0.9800
C29 H29A 0.9800
C29 H29B 0.9800
C29 H29C 0.9800
C30 C31 1.522(3)
C30 C32 1.529(3)
C30 H30 1.0000
C31 H31A 0.9800
C31 H31B 0.9800
C31 H31C 0.9800
C32 H32A 0.9800
C32 H32B 0.9800
C32 H32C 0.9800
N1 Si1 1.7686(16)
N1 Cr1 1.9628(15)
N2 Si2 1.7809(16)
N2 Cr1 1.9693(15)
N3 S1 1.5840(16)
N3 Cr1 2.0270(15)
N3 H3A 0.8800
O1 S1 1.4415(13)
O2 S1 1.4470(13)

loop_
_geom_torsion_atom_site_label_1
_geom_torsion_atom_site_label_2
_geom_torsion_atom_site_label_3
_geom_torsion_atom_site_label_4
_geom_torsion
N1 C1 C2 N2 -4.3(2)
C6 C1 C2 N2 175.60(15)
N1 C1 C2 C3 174.99(15)
C6 C1 C2 C3 -5.1(2)
N2 C2 C3 C4 -177.09(17)
C1 C2 C3 C4 3.7(3)
C2 C3 C4 C5 -0.1(3)
C3 C4 C5 C6 -2.2(3)
C4 C5 C6 C1 0.6(3)
N1 C1 C6 C5 -177.07(17)
C2 C1 C6 C5 3.0(3)
C17 C13 C14 C15 1.8(2)
Cr1 C13 C14 C15 -62.60(13)
C17 C13 C14 Cr1 64.43(13)
C13 C14 C15 C16 -1.2(2)
Cr1 C14 C15 C16 -63.89(13)
C13 C14 C15 Cr1 62.73(13)
C14 C15 C16 C17 0.0(2)
Cr1 C15 C16 C17 -63.86(13)
C14 C15 C16 Cr1 63.90(13)
C15 C16 C17 C13 1.1(2)
Cr1 C16 C17 C13 -61.81(13)
C15 C16 C17 Cr1 62.91(13)
C14 C13 C17 C16 -1.8(2)
Cr1 C13 C17 C16 62.13(13)
C14 C13 C17 Cr1 -63.95(13)
C23 C18 C19 C20 -9.7(3)
S1 C18 C19 C20 164.20(14)
C23 C18 C19 C24 166.32(17)
S1 C18 C19 C24 -19.7(3)
C18 C19 C20 C21 2.9(3)
C24 C19 C20 C21 -173.48(17)
C19 C20 C21 C22 4.7(3)
C19 C20 C21 C30 -177.21(17)
C20 C21 C22 C23 -5.8(3)
C30 C21 C22 C23 176.05(17)
C21 C22 C23 C18 -0.9(3)
C21 C22 C23 C27 174.90(17)
C19 C18 C23 C22 8.8(3)
S1 C18 C23 C22 -165.47(14)
C19 C18 C23 C27 -166.62(17)
S1 C18 C23 C27 19.1(2)
C20 C19 C24 C25 -72.1(2)
C18 C19 C24 C25 111.8(2)
C20 C19 C24 C26 51.7(2)
C18 C19 C24 C26 -124.4(2)
C22 C23 C27 C28 62.3(2)
C18 C23 C27 C28 -122.3(2)
C22 C23 C27 C29 -61.5(2)
C18 C23 C27 C29 114.0(2)
C20 C21 C30 C31 -3.3(3)
C22 C21 C30 C31 174.74(17)
C20 C21 C30 C32 121.0(2)
C22 C21 C30 C32 -61.0(2)
C6 C1 N1 Si1 13.4(2)
C2 C1 N1 Si1 -166.65(12)
C6 C1 N1 Cr1 -165.19(14)
C2 C1 N1 Cr1 14.75(18)
C3 C2 N2 Si2 -10.2(2)
C1 C2 N2 Si2 169.10(12)
C3 C2 N2 Cr1 172.51(14)
C1 C2 N2 Cr1 -8.23(18)
C1 N1 Si1 C7 164.98(14)
Cr1 N1 Si1 C7 -16.60(13)
C1 N1 Si1 C9 47.83(17)
Cr1 N1 Si1 C9 -133.76(11)
C1 N1 Si1 C8 -74.92(16)
Cr1 N1 Si1 C8 103.49(12)
C2 N2 Si2 C11 -59.50(16)
Cr1 N2 Si2 C11 117.47(12)
C2 N2 Si2 C12 64.79(16)
Cr1 N2 Si2 C12 -118.24(12)
C2 N2 Si2 C10 -177.35(14)
Cr1 N2 Si2 C10 -0.39(13)
Cr1 N3 S1 O1 -2.89(18)
Cr1 N3 S1 O2 -132.00(14)
Cr1 N3 S1 C18 113.52(15)
C19 C18 S1 O1 -8.47(18)
C23 C18 S1 O1 165.63(14)
C19 C18 S1 O2 117.61(16)
C23 C18 S1 O2 -68.29(16)
C19 C18 S1 N3 -124.34(16)
C23 C18 S1 N3 49.76(16)
C1 N1 Cr1 N2 -15.03(12)
Si1 N1 Cr1 N2 166.42(10)
C1 N1 Cr1 N3 -105.92(12)
Si1 N1 Cr1 N3 75.53(10)
C1 N1 Cr1 C15 129.67(17)
Si1 N1 Cr1 C15 -48.9(2)
C1 N1 Cr1 C13 88.44(13)
Si1 N1 Cr1 C13 -90.11(11)
C1 N1 Cr1 C14 73.71(15)
Si1 N1 Cr1 C14 -104.84(12)
C1 N1 Cr1 C16 150.29(12)
Si1 N1 Cr1 C16 -28.26(13)
C1 N1 Cr1 C17 124.31(13)
Si1 N1 Cr1 C17 -54.24(11)
C2 N2 Cr1 N1 12.72(12)
Si2 N2 Cr1 N1 -164.48(11)
C2 N2 Cr1 N3 113.25(12)
Si2 N2 Cr1 N3 -63.96(10)
C2 N2 Cr1 C15 -150.41(12)
Si2 N2 Cr1 C15 32.39(13)
C2 N2 Cr1 C13 -86.21(13)
Si2 N2 Cr1 C13 96.59(11)
C2 N2 Cr1 C14 -121.69(13)
Si2 N2 Cr1 C14 61.11(11)
C2 N2 Cr1 C16 -137.22(16)
Si2 N2 Cr1 C16 45.6(2)
C2 N2 Cr1 C17 -74.02(16)
Si2 N2 Cr1 C17 108.78(13)
S1 N3 Cr1 N1 -123.39(15)
S1 N3 Cr1 N2 153.92(15)
S1 N3 Cr1 C15 35.16(16)
S1 N3 Cr1 C13 22.2(3)
S1 N3 Cr1 C14 56.93(18)
S1 N3 Cr1 C16 -1.46(16)
S1 N3 Cr1 C17 -20.1(2)
C14 C15 Cr1 N1 -85.4(2)
C16 C15 Cr1 N1 30.9(2)
C14 C15 Cr1 N2 53.98(14)
C16 C15 Cr1 N2 170.30(11)
C14 C15 Cr1 N3 149.02(12)
C16 C15 Cr1 N3 -94.66(12)
C14 C15 Cr1 C13 -37.35(12)
C16 C15 Cr1 C13 78.97(13)
C16 C15 Cr1 C14 116.32(17)
C14 C15 Cr1 C16 -116.32(17)
C14 C15 Cr1 C17 -79.22(13)
C16 C15 Cr1 C17 37.10(12)
C14 C13 Cr1 N1 -162.21(12)
C17 C13 Cr1 N1 81.76(13)
C14 C13 Cr1 N2 -77.43(13)
C17 C13 Cr1 N2 166.54(12)
C14 C13 Cr1 N3 52.1(2)
C17 C13 Cr1 N3 -63.9(2)
C14 C13 Cr1 C15 37.30(12)
C17 C13 Cr1 C15 -78.73(13)
C17 C13 Cr1 C14 -116.03(18)
C14 C13 Cr1 C16 79.46(13)
C17 C13 Cr1 C16 -36.57(12)
C14 C13 Cr1 C17 116.03(18)
C15 C14 Cr1 N1 141.82(12)
C13 C14 Cr1 N1 24.94(17)
C15 C14 Cr1 N2 -134.48(13)
C13 C14 Cr1 N2 108.63(13)
C15 C14 Cr1 N3 -38.62(15)
C13 C14 Cr1 N3 -155.51(12)
C13 C14 Cr1 C15 -116.88(18)
C15 C14 Cr1 C13 116.88(18)
C15 C14 Cr1 C16 37.75(12)
C13 C14 Cr1 C16 -79.13(13)
C15 C14 Cr1 C17 79.19(13)
C13 C14 Cr1 C17 -37.70(12)
C17 C16 Cr1 N1 -48.30(14)
C15 C16 Cr1 N1 -164.84(11)
C17 C16 Cr1 N2 96.83(19)
C15 C16 Cr1 N2 -19.7(2)
C17 C16 Cr1 N3 -154.54(13)
C15 C16 Cr1 N3 88.93(12)
C17 C16 Cr1 C15 116.53(18)
C17 C16 Cr1 C13 36.96(12)
C15 C16 Cr1 C13 -79.57(13)
C17 C16 Cr1 C14 78.98(13)
C15 C16 Cr1 C14 -37.56(12)
C15 C16 Cr1 C17 -116.53(18)
C16 C17 Cr1 N1 139.47(13)
C13 C17 Cr1 N1 -102.81(13)
C16 C17 Cr1 N2 -137.95(13)
C13 C17 Cr1 N2 -20.24(18)
C16 C17 Cr1 N3 32.82(16)
C13 C17 Cr1 N3 150.54(12)
C16 C17 Cr1 C15 -37.81(12)
C13 C17 Cr1 C15 79.91(14)
C16 C17 Cr1 C13 -117.71(18)
C16 C17 Cr1 C14 -79.87(14)
C13 C17 Cr1 C14 37.85(12)
C13 C17 Cr1 C16 117.71(18)
